data_2014829
loop_
_publ_author_name
'Boechat, Nubia'
'Maciel, Lindalva C.'
'Wardell, Solange M. S. V.'
'Skakle, Janet M. S.'
'Howie, R. Alan'

_publ_section_title
;
 2-(2-Acetylamino-5-chlorophenyl)-2,2-difluoroethanoic acid and
 2-(2-acetylamino-5-methylphenyl)-2,2-difluoroethanoic acid, and
 2-(2-acetylaminophenyl)-2,2-difluoro-<i>N</i>-phenylacetamide and
 2-(2-acetylaminophenyl)-<i>N</i>-(4-chlorophenyl)-2,2-difluoroacetamide:
 examples of variation in molecular packing and hydrogen-bonding motif
 induced by substituent change
;
_journal_issue 5
_journal_name_full 'Acta Crystallographica Section C'
_journal_page_first o270
_journal_page_last o275
_journal_paper_doi 10.1107/S0108270105007547
_journal_volume 61
_journal_year 2005
_chemical_formula_iupac 'C16 H13 Cl F2 N2 O2'
_chemical_formula_moiety 'C16 H13 Cl F2 N2 O2'
_chemical_formula_sum 'C16 H13 Cl F2 N2 O2'
_chemical_formula_weight 338.73
_chemical_melting_point .445E-305
_chemical_name_systematic
;
2-(2-acetylaminophenyl)-N-(4-chlorophenyl)-2,2-difluoroacetamide
;
_space_group_IT_number 14
_symmetry_cell_setting monoclinic
_symmetry_space_group_name_Hall '-P 2ybc'
_symmetry_space_group_name_H-M 'P 1 21/c 1'
_atom_sites_solution_hydrogens mixed
_atom_sites_solution_primary direct
_atom_sites_solution_secondary difmap
_cell_angle_alpha 90.00
_cell_angle_beta 96.0100(10)
_cell_angle_gamma 90.00
_cell_formula_units_Z 4
_cell_length_a 16.5777(10)
_cell_length_b 9.8176(6)
_cell_length_c 9.6962(6)
_cell_measurement_reflns_used 3620
_cell_measurement_temperature 291(2)
_cell_measurement_theta_max 31.20
_cell_measurement_theta_min 2.41
_cell_volume 1569.41(17)
_computing_cell_refinement 'SAINT (Bruker, 2000)'
_computing_data_collection 'SMART (Bruker, 1998)'
_computing_data_reduction SAINT
_computing_molecular_graphics 'ORTEP-3 for Windows (Farrugia, 1997)'
_computing_publication_material 'SHELXL97 and PLATON (Spek, 2003)'
_computing_structure_refinement 'SHELXL97 (Sheldrick, 1997)'
_computing_structure_solution 'SHELXS97 (Sheldrick, 1997)'
_diffrn_ambient_temperature 291(2)
_diffrn_measured_fraction_theta_full 0.986
_diffrn_measured_fraction_theta_max 0.986
_diffrn_measurement_device_type 'Bruker SMART 1000 CCD area-detector'
_diffrn_measurement_method '\f and \w'
_diffrn_radiation_monochromator graphite
_diffrn_radiation_source 'fine-focus sealed tube'
_diffrn_radiation_type MoK\a
_diffrn_radiation_wavelength 0.71073
_diffrn_reflns_av_R_equivalents 0.0446
_diffrn_reflns_av_sigmaI/netI 0.0506
_diffrn_reflns_limit_h_max 25
_diffrn_reflns_limit_h_min -20
_diffrn_reflns_limit_k_max 14
_diffrn_reflns_limit_k_min -14
_diffrn_reflns_limit_l_max 11
_diffrn_reflns_limit_l_min -14
_diffrn_reflns_number 15368
_diffrn_reflns_theta_full 32.55
_diffrn_reflns_theta_max 32.55
_diffrn_reflns_theta_min 2.41
_diffrn_standards_decay_% 0
_diffrn_standards_number 0
_exptl_absorpt_coefficient_mu 0.275
_exptl_absorpt_correction_T_max 1.0000
_exptl_absorpt_correction_T_min 0.8408
_exptl_absorpt_correction_type multi-scan
_exptl_absorpt_process_details '(SADABS; Sheldrick, 2000)'
_exptl_crystal_colour colourless
_exptl_crystal_density_diffrn 1.434
_exptl_crystal_density_meas ?
_exptl_crystal_density_method 'not measured'
_exptl_crystal_description block
_exptl_crystal_F_000 696
_exptl_crystal_size_max 0.48
_exptl_crystal_size_mid 0.23
_exptl_crystal_size_min 0.17
_refine_diff_density_max 0.257
_refine_diff_density_min -0.240
_refine_ls_extinction_method none
_refine_ls_goodness_of_fit_ref 1.003
_refine_ls_hydrogen_treatment mixed
_refine_ls_matrix_type full
_refine_ls_number_parameters 215
_refine_ls_number_reflns 5629
_refine_ls_number_restraints 2
_refine_ls_restrained_S_all 1.003
_refine_ls_R_factor_all 0.1317
_refine_ls_R_factor_gt 0.0545
_refine_ls_shift/su_max 0.000
_refine_ls_shift/su_mean 0.000
_refine_ls_structure_factor_coef Fsqd
_refine_ls_weighting_details 'calc w = 1/[\s^2^(Fo^2^)+(0.0478P)^2^+0.3392P] where P=(Fo^2^+2Fc^2^)/3'
_refine_ls_weighting_scheme calc
_refine_ls_wR_factor_gt 0.1055
_refine_ls_wR_factor_ref 0.1324
_reflns_number_gt 2824
_reflns_number_total 5629
_reflns_threshold_expression I>2\s(I)
_cod_data_source_file gd1371.cif
_cod_data_source_block IV
_cod_depositor_comments
;
The following automatic conversions were performed:

'_exptl_crystal_density_meas' value 'not measured' was changed to '?'
- the value is perceived as not measured.

Automatic conversion script
Id: cif_fix_values 3008 2015-01-20 13:52:24Z robertas 

The following automatic conversions were performed:

'_atom_sites_solution_hydrogens' value 'geom and difmap' was changed
to 'mixed'.

Automatic conversion script
Id: cif_fix_values 6452 2018-10-05 10:23:21Z andrius 
;
_cod_original_sg_symbol_H-M 'P 21/c'
_cod_database_code 2014829
_cod_database_fobs_code 2014829

loop_
_symmetry_equiv_pos_as_xyz
'x, y, z'
'x, -y+1/2, z+1/2'
'-x, -y, -z'
'-x, y-1/2, -z-1/2'

loop_
_atom_site_label
_atom_site_fract_x
_atom_site_fract_y
_atom_site_fract_z
_atom_site_U_iso_or_equiv
_atom_site_adp_type
_atom_site_calc_flag
_atom_site_refinement_flags
_atom_site_occupancy
_atom_site_disorder_assembly
_atom_site_disorder_group
_atom_site_type_symbol
Cl1 0.01170(3) 0.18823(6) 0.43578(7) 0.06432(18) Uani d . 1 . . Cl
F1 0.27633(7) 0.90550(12) 0.68363(10) 0.0543(3) Uani d . 1 . . F
F2 0.16899(7) 1.00342(12) 0.58202(13) 0.0602(3) Uani d . 1 . . F
O1 0.19474(9) 0.80925(14) 0.35353(12) 0.0554(4) Uani d . 1 . . O
O2 0.41213(10) 0.78588(16) 0.24977(14) 0.0643(4) Uani d . 1 . . O
N1 0.38773(9) 0.84251(16) 0.46752(15) 0.0408(4) Uani d D 1 . . N
H1 0.3883(12) 0.811(2) 0.5468(17) 0.049 Uiso d D 1 . . H
N2 0.19526(9) 0.69866(15) 0.55955(14) 0.0376(3) Uani d D 1 . . N
H2 0.2098(11) 0.7069(19) 0.6452(16) 0.045 Uiso d D 1 . . H
C1 0.29047(11) 1.02738(18) 0.47829(17) 0.0386(4) Uani d . 1 . . C
C2 0.36331(11) 0.97876(18) 0.43722(17) 0.0396(4) Uani d . 1 . . C
C3 0.41103(14) 1.0641(2) 0.3658(2) 0.0573(5) Uani d . 1 . . C
H3 0.4599 1.0325 0.3391 0.069 Uiso calc R 1 . . H
C4 0.38634(17) 1.1956(2) 0.3342(3) 0.0732(7) Uani d . 1 . . C
H4 0.4185 1.2521 0.2857 0.088 Uiso calc R 1 . . H
C5 0.31449(17) 1.2435(2) 0.3740(3) 0.0729(7) Uani d . 1 . . C
H5 0.2979 1.3320 0.3518 0.088 Uiso calc R 1 . . H
C6 0.26699(14) 1.1605(2) 0.4470(2) 0.0560(5) Uani d . 1 . . C
H6 0.2189 1.1939 0.4753 0.067 Uiso calc R 1 . . H
C7 0.23760(11) 0.93618(18) 0.55542(17) 0.0386(4) Uani d . 1 . . C
C8 0.20835(10) 0.80480(18) 0.47912(17) 0.0355(4) Uani d . 1 . . C
C9 0.40981(12) 0.7543(2) 0.37116(19) 0.0457(4) Uani d . 1 . . C
C10 0.43105(18) 0.6149(2) 0.4238(3) 0.0771(8) Uani d . 1 . . C
H10A 0.4185 0.5498 0.3509 0.116 Uiso calc R 1 . . H
H10B 0.4004 0.5941 0.4999 0.116 Uiso calc R 1 . . H
H10C 0.4879 0.6109 0.4547 0.116 Uiso calc R 1 . . H
C11 0.15436(10) 0.57536(17) 0.52011(16) 0.0345(4) Uani d . 1 . . C
C12 0.10771(11) 0.5570(2) 0.39396(18) 0.0433(4) Uani d . 1 . . C
H12 0.1053 0.6252 0.3270 0.052 Uiso calc R 1 . . H
C13 0.06489(12) 0.4374(2) 0.36806(19) 0.0470(5) Uani d . 1 . . C
H13 0.0340 0.4249 0.2833 0.056 Uiso calc R 1 . . H
C14 0.06770(11) 0.33733(19) 0.4666(2) 0.0428(4) Uani d . 1 . . C
C15 0.11439(12) 0.35314(19) 0.5921(2) 0.0475(5) Uani d . 1 . . C
H15 0.1166 0.2845 0.6585 0.057 Uiso calc R 1 . . H
C16 0.15764(12) 0.47168(19) 0.61774(18) 0.0449(4) Uani d . 1 . . C
H16 0.1896 0.4825 0.7018 0.054 Uiso calc R 1 . . H

loop_
_atom_site_aniso_label
_atom_site_aniso_U_11
_atom_site_aniso_U_22
_atom_site_aniso_U_33
_atom_site_aniso_U_12
_atom_site_aniso_U_13
_atom_site_aniso_U_23
Cl1 0.0623(3) 0.0490(3) 0.0808(4) -0.0102(3) 0.0035(3) -0.0125(3)
F1 0.0736(8) 0.0603(7) 0.0281(5) -0.0124(6) 0.0009(5) -0.0029(5)
F2 0.0574(7) 0.0554(7) 0.0728(8) 0.0102(6) 0.0308(6) -0.0063(6)
O1 0.0851(10) 0.0576(8) 0.0234(6) -0.0158(8) 0.0054(6) 0.0030(6)
O2 0.0920(11) 0.0663(10) 0.0364(8) 0.0065(9) 0.0150(7) -0.0040(7)
N1 0.0464(9) 0.0459(9) 0.0309(7) 0.0062(7) 0.0070(6) 0.0019(6)
N2 0.0476(8) 0.0425(8) 0.0223(6) -0.0033(7) 0.0021(6) 0.0006(6)
C1 0.0451(10) 0.0373(9) 0.0340(8) -0.0026(8) 0.0071(7) -0.0035(7)
C2 0.0447(10) 0.0400(9) 0.0342(9) -0.0029(8) 0.0053(7) -0.0014(7)
C3 0.0574(13) 0.0570(13) 0.0606(13) -0.0103(10) 0.0204(10) 0.0010(10)
C4 0.0873(18) 0.0523(14) 0.0842(18) -0.0188(13) 0.0288(14) 0.0113(13)
C5 0.0954(19) 0.0383(12) 0.0869(18) -0.0020(13) 0.0179(15) 0.0099(12)
C6 0.0653(13) 0.0405(11) 0.0639(13) 0.0057(10) 0.0146(11) -0.0017(10)
C7 0.0445(10) 0.0425(10) 0.0297(8) 0.0056(8) 0.0082(7) -0.0018(7)
C8 0.0379(8) 0.0410(9) 0.0282(8) 0.0008(8) 0.0064(6) 0.0002(7)
C9 0.0486(10) 0.0514(11) 0.0374(10) 0.0086(9) 0.0053(8) -0.0042(9)
C10 0.110(2) 0.0626(15) 0.0578(14) 0.0375(15) 0.0055(14) -0.0013(12)
C11 0.0371(9) 0.0400(9) 0.0274(8) 0.0015(7) 0.0077(6) -0.0023(7)
C12 0.0491(11) 0.0496(11) 0.0309(9) -0.0006(9) 0.0022(8) 0.0017(8)
C13 0.0466(11) 0.0553(12) 0.0377(9) 0.0001(9) -0.0010(8) -0.0086(9)
C14 0.0399(9) 0.0400(10) 0.0494(11) 0.0008(8) 0.0098(8) -0.0105(8)
C15 0.0638(12) 0.0390(10) 0.0406(10) 0.0002(9) 0.0092(9) 0.0004(8)
C16 0.0611(12) 0.0427(10) 0.0300(8) 0.0009(9) -0.0001(8) -0.0007(8)

loop_
_atom_type_symbol
_atom_type_description
_atom_type_scat_dispersion_real
_atom_type_scat_dispersion_imag
_atom_type_scat_source
C C 0.0033 0.0016 'International Tables Vol C Tables 4.2.6.8 and 6.1.1.4'
H H 0.0000 0.0000 'International Tables Vol C Tables 4.2.6.8 and 6.1.1.4'
Cl Cl 0.1484 0.1585 'International Tables Vol C Tables 4.2.6.8 and 6.1.1.4'
F F 0.0171 0.0103 'International Tables Vol C Tables 4.2.6.8 and 6.1.1.4'
N N 0.0061 0.0033 'International Tables Vol C Tables 4.2.6.8 and 6.1.1.4'
O O 0.0106 0.0060 'International Tables Vol C Tables 4.2.6.8 and 6.1.1.4'

loop_
_geom_angle_atom_site_label_1
_geom_angle_atom_site_label_2
_geom_angle_atom_site_label_3
_geom_angle
C9 N1 C2 123.54(16)
C9 N1 H1 115.4(14)
C2 N1 H1 121.0(14)
C8 N2 C11 127.67(14)
C8 N2 H2 117.0(13)
C11 N2 H2 115.2(13)
C6 C1 C2 119.41(18)
C6 C1 C7 120.28(17)
C2 C1 C7 120.31(16)
C3 C2 C1 119.48(18)
C3 C2 N1 120.51(18)
C1 C2 N1 120.01(16)
C4 C3 C2 120.3(2)
C4 C3 H3 119.8
C2 C3 H3 119.8
C5 C4 C3 120.3(2)
C5 C4 H4 119.9
C3 C4 H4 119.9
C4 C5 C6 120.0(2)
C4 C5 H5 120.0
C6 C5 H5 120.0
C5 C6 C1 120.4(2)
C5 C6 H6 119.8
C1 C6 H6 119.8
F2 C7 F1 104.81(13)
F2 C7 C1 110.29(14)
F1 C7 C1 109.83(15)
F2 C7 C8 105.64(14)
F1 C7 C8 110.21(14)
C1 C7 C8 115.46(14)
O1 C8 N2 126.13(16)
O1 C8 C7 117.85(15)
N2 C8 C7 115.85(14)
O2 C9 N1 122.77(19)
O2 C9 C10 122.22(19)
N1 C9 C10 115.01(18)
C9 C10 H10A 109.5
C9 C10 H10B 109.5
H10A C10 H10B 109.5
C9 C10 H10C 109.5
H10A C10 H10C 109.5
H10B C10 H10C 109.5
C16 C11 C12 118.98(16)
C16 C11 N2 117.27(14)
C12 C11 N2 123.62(15)
C13 C12 C11 119.89(17)
C13 C12 H12 120.1
C11 C12 H12 120.1
C14 C13 C12 120.29(17)
C14 C13 H13 119.9
C12 C13 H13 119.9
C13 C14 C15 120.64(17)
C13 C14 Cl1 120.33(15)
C15 C14 Cl1 119.02(15)
C16 C15 C14 119.20(18)
C16 C15 H15 120.4
C14 C15 H15 120.4
C15 C16 C11 120.99(17)
C15 C16 H16 119.5
C11 C16 H16 119.5

loop_
_geom_bond_atom_site_label_1
_geom_bond_atom_site_label_2
_geom_bond_site_symmetry_2
_geom_bond_distance
_geom_bond_publ_flag
Cl1 C14 . 1.7424(19) ?
F1 C7 . 1.3716(19) ?
F2 C7 . 1.363(2) ?
O1 C8 . 1.2158(19) ?
O2 C9 . 1.222(2) ?
N1 C9 . 1.352(2) ?
N1 C2 . 1.419(2) ?
N1 H1 . 0.827(15) ?
N2 C8 . 1.333(2) ?
N2 C11 . 1.420(2) ?
N2 H2 . 0.844(14) ?
C1 C6 . 1.388(3) ?
C1 C2 . 1.395(3) ?
C1 C7 . 1.505(3) ?
C2 C3 . 1.386(3) ?
C3 C4 . 1.379(3) ?
C3 H3 . 0.9300 ?
C4 C5 . 1.373(4) ?
C4 H4 . 0.9300 ?
C5 C6 . 1.379(3) ?
C5 H5 . 0.9300 ?
C6 H6 . 0.9300 ?
C7 C8 . 1.540(2) ?
C9 C10 . 1.490(3) ?
C10 H10A . 0.9600 ?
C10 H10B . 0.9600 ?
C10 H10C . 0.9600 ?
C11 C16 . 1.387(2) ?
C11 C12 . 1.389(2) ?
C12 C13 . 1.381(3) ?
C12 H12 . 0.9300 ?
C13 C14 . 1.368(3) ?
C13 H13 . 0.9300 ?
C14 C15 . 1.381(3) ?
C15 C16 . 1.376(3) ?
C15 H15 . 0.9300 ?
C16 H16 . 0.9300 ?

loop_
_geom_hbond_atom_site_label_D
_geom_hbond_atom_site_label_H
_geom_hbond_atom_site_label_A
_geom_hbond_site_symmetry_A
_geom_hbond_distance_DH
_geom_hbond_distance_HA
_geom_hbond_distance_DA
_geom_hbond_angle_DHA
_geom_hbond_publ_flag
N1 H1 O2 2_565 0.827(15) 2.186(15) 3.002(2) 169.2(19) y
N2 H2 O1 2_565 0.844(14) 2.067(16) 2.8524(18) 154.5(18) y

loop_
_geom_torsion_atom_site_label_1
_geom_torsion_atom_site_label_2
_geom_torsion_atom_site_label_3
_geom_torsion_atom_site_label_4
_geom_torsion
C1 C2 N1 C9 128.08(19)
C3 C2 N1 C9 -51.4(3)
C2 N1 C9 O2 1.6(3)
C2 N1 C9 C10 -178.31(19)
C7 C1 C2 N1 0.3(2)
C7 C1 C2 C3 179.76(17)
C7 C1 C6 C5 -178.8(2)
C2 C1 C7 F1 66.4(2)
C2 C1 C7 F2 -178.55(15)
C2 C1 C7 C8 -58.9(2)
C6 C1 C7 F1 -113.81(19)
C6 C1 C7 F2 1.2(2)
C6 C1 C7 C8 120.84(19)
C1 C7 C8 O1 -33.8(2)
C1 C7 C8 N2 150.49(15)
F1 C7 C8 O1 -158.97(16)
F1 C7 C8 N2 25.3(2)
F2 C7 C8 O1 88.33(19)
F2 C7 C8 N2 -87.36(17)
C7 C8 N2 C11 167.09(16)
O1 C8 N2 C11 -8.2(3)
C8 N2 C11 C12 -12.8(3)
C8 N2 C11 C16 171.47(17)

loop_
_cod_related_entry_id
_cod_related_entry_database
_cod_related_entry_code
1 ChemSpider 21133874
